data_4113176
loop_
_publ_author_name
'Gereon Altenhoff'
'Richard Goddard'
'Christian W. Lehmann'
'Frank Glorius'

_publ_section_title
;
 Sterically Demanding, Bioxazoline-Derived N-Heterocyclic Carbene Ligands
 with Restricted Flexibility for Catalysis
;
_journal_name_full 'Journal of the American Chemical Society'
_journal_page_first 15195
_journal_page_last 15201
_journal_paper_doi 10.1021/ja045349r
_journal_volume 126
_journal_year 2004
_chemical_compound_source dichloromethane/hexane/diethylether
_chemical_formula_moiety 'C21 H33 N2 O2 1+, C F3 O3 S 1-'
_chemical_formula_sum 'C22 H33 F3 N2 O5 S'
_chemical_formula_weight 494.56
_chemical_name_common IBiox8.HOTf
_chemical_name_systematic
; 
 Dispiro(cyclooctanane-1,3'-(1,3)oxazolo(3',2':3,4)imidazolo(5,1-b)(1,3)
 oxazole-7',1"-cyclooctane) trifluoromethylsulfonate 
;
_space_group_IT_number 14
_symmetry_cell_setting monoclinic
_symmetry_Int_Tables_number 14
_symmetry_space_group_name_Hall '-P 2ybc'
_symmetry_space_group_name_H-M 'P 1 21/c 1'
_atom_sites_solution_hydrogens geom
_atom_sites_solution_primary direct
_atom_sites_solution_secondary difmap
_cell_angle_alpha 90.00
_cell_angle_beta 96.415(1)
_cell_angle_gamma 90.00
_cell_formula_units_Z 4
_cell_length_a 10.5042(1)
_cell_length_b 21.4698(3)
_cell_length_c 10.3191(1)
_cell_measurement_reflns_used 53506
_cell_measurement_temperature 100
_cell_measurement_theta_max 31.0
_cell_measurement_theta_min 2.91
_cell_volume 2312.62(5)
_computing_cell_refinement 'Denzo / Scalepack (Otwinowski 1997)'
_computing_data_collection 'Collect software (Nonius, 1998)'
_computing_data_reduction 'Denzo / Scalepack (Otwinowski 1997)'
_computing_molecular_graphics 'DIAMOND (Crystal Impact GbR, 1999)'
_computing_structure_refinement 'SHELXL-97 (Sheldrick, 1997)'
_computing_structure_solution 'SHELXS-97 (Sheldrick, 1990)'
_diffrn_ambient_temperature 100
_diffrn_measured_fraction_theta_full 0.987
_diffrn_measured_fraction_theta_max 0.987
_diffrn_measurement_device_type 'Nonius KappaCCD'
_diffrn_measurement_method 'CCD \w-scan'
_diffrn_radiation_monochromator graphite
_diffrn_radiation_source '0.3 mm focus rotating anode'
_diffrn_radiation_type MoK\a
_diffrn_radiation_wavelength 0.71073
_diffrn_reflns_av_R_equivalents 0.0652
_diffrn_reflns_av_sigmaI/netI 0.0289
_diffrn_reflns_limit_h_max 15
_diffrn_reflns_limit_h_min -15
_diffrn_reflns_limit_k_max 31
_diffrn_reflns_limit_k_min -31
_diffrn_reflns_limit_l_max 14
_diffrn_reflns_limit_l_min -14
_diffrn_reflns_number 59432
_diffrn_reflns_theta_full 31.00
_diffrn_reflns_theta_max 31.00
_diffrn_reflns_theta_min 6.83
_diffrn_standards_decay_% 0.0
_diffrn_standards_number 0
_exptl_absorpt_coefficient_mu 0.201
_exptl_absorpt_correction_T_max 0.98993
_exptl_absorpt_correction_T_min 0.97790
_exptl_absorpt_correction_type gaussian
_exptl_absorpt_process_details 'XPREP, Siemens (1995)'
_exptl_crystal_colour colourless
_exptl_crystal_density_diffrn 1.420
_exptl_crystal_density_meas ?
_exptl_crystal_density_method none
_exptl_crystal_description prism
_exptl_crystal_F_000 1048
_exptl_crystal_size_max 0.12
_exptl_crystal_size_mid 0.09
_exptl_crystal_size_min 0.05
_refine_diff_density_max 0.711
_refine_diff_density_min -0.646
_refine_diff_density_rms 0.062
_refine_ls_extinction_method none
_refine_ls_goodness_of_fit_ref 0.979
_refine_ls_hydrogen_treatment constr
_refine_ls_matrix_type full
_refine_ls_number_parameters 298
_refine_ls_number_reflns 7272
_refine_ls_number_restraints 0
_refine_ls_restrained_S_all 0.979
_refine_ls_R_factor_all 0.0567
_refine_ls_R_factor_gt 0.0448
_refine_ls_shift/su_max 0.001
_refine_ls_shift/su_mean 0.000
_refine_ls_structure_factor_coef Fsqd
_refine_ls_weighting_details 'calc w=1/[\s^2^(Fo^2^)+(0.0811P)^2^+1.0998P] where P=(Fo^2^+2Fc^2^)/3'
_refine_ls_weighting_scheme calc
_refine_ls_wR_factor_gt 0.1232
_refine_ls_wR_factor_ref 0.1333
_reflns_number_gt 6012
_reflns_number_total 7272
_reflns_threshold_expression I>2\s(I)
_cod_data_source_file ja045349rsi20040802_024110.cif
_cod_data_source_block IBiox8.HOTf
_cod_depositor_comments
;
The following automatic conversions were performed:

'_exptl_crystal_density_meas' value 'none' was changed to '?' - the
value is perceived as not measured.

Automatic conversion script
Id: cif_fix_values 3008 2015-01-20 13:52:24Z robertas 
;
_cod_database_code 4113176

loop_
_symmetry_equiv_pos_as_xyz
'x, y, z'
'-x, y+1/2, -z+1/2'
'-x, -y, -z'
'x, -y-1/2, z-1/2'

loop_
_atom_site_label
_atom_site_type_symbol
_atom_site_fract_x
_atom_site_fract_y
_atom_site_fract_z
_atom_site_U_iso_or_equiv
_atom_site_adp_type
_atom_site_occupancy
_atom_site_symmetry_multiplicity
_atom_site_calc_flag
_atom_site_refinement_flags
C1 C 0.58967(11) 0.36621(5) 0.47090(11) 0.0143(2) Uani 1 1 d .
H1 H 0.5391 0.3648 0.5393 0.017 Uiso 1 1 calc R
C2 C 0.43016(11) 0.34943(5) 0.25630(11) 0.0138(2) Uani 1 1 d .
C3 C 0.47681(12) 0.37679(6) 0.13080(12) 0.0179(2) Uani 1 1 d .
H3A H 0.4330 0.3569 0.0540 0.021 Uiso 1 1 calc R
H3B H 0.4604 0.4212 0.1254 0.021 Uiso 1 1 calc R
C4 C 0.65244(12) 0.36671(6) 0.27034(12) 0.0162(2) Uani 1 1 d .
C5 C 0.75761(11) 0.37611(6) 0.35666(12) 0.0167(2) Uani 1 1 d .
C6 C 0.91875(12) 0.41452(6) 0.49014(14) 0.0218(2) Uani 1 1 d .
H6A H 0.9096 0.4594 0.4856 0.026 Uiso 1 1 calc R
H6B H 1.0067 0.4046 0.5226 0.026 Uiso 1 1 calc R
C7 C 0.82479(11) 0.38627(6) 0.58106(12) 0.0157(2) Uani 1 1 d .
C8 C 0.40796(12) 0.27903(5) 0.24262(11) 0.0150(2) Uani 1 1 d .
H8A H 0.4868 0.2598 0.2219 0.018 Uiso 1 1 calc R
H8B H 0.3434 0.2718 0.1693 0.018 Uiso 1 1 calc R
C9 C 0.36533(13) 0.24611(6) 0.36284(12) 0.0182(2) Uani 1 1 d .
H9A H 0.4129 0.2075 0.3762 0.022 Uiso 1 1 calc R
H9B H 0.3885 0.2722 0.4386 0.022 Uiso 1 1 calc R
C10 C 0.22189(13) 0.23117(6) 0.35582(13) 0.0204(2) Uani 1 1 d .
H10A H 0.2085 0.2063 0.4316 0.024 Uiso 1 1 calc R
H10B H 0.1994 0.2053 0.2796 0.024 Uiso 1 1 calc R
C11 C 0.12784(13) 0.28605(6) 0.34936(13) 0.0201(2) Uani 1 1 d .
H11A H 0.1536 0.3139 0.4215 0.024 Uiso 1 1 calc R
H11B H 0.0434 0.2702 0.3611 0.024 Uiso 1 1 calc R
C12 C 0.11818(12) 0.32380(6) 0.22171(13) 0.0201(2) Uani 1 1 d .
H12A H 0.1496 0.2982 0.1547 0.024 Uiso 1 1 calc R
H12B H 0.0285 0.3325 0.1946 0.024 Uiso 1 1 calc R
C13 C 0.19198(12) 0.38575(6) 0.22913(13) 0.0197(2) Uani 1 1 d .
H13A H 0.2027 0.3984 0.1408 0.024 Uiso 1 1 calc R
H13B H 0.1388 0.4169 0.2648 0.024 Uiso 1 1 calc R
C14 C 0.32385(12) 0.38711(5) 0.30900(12) 0.0162(2) Uani 1 1 d .
H14A H 0.3517 0.4302 0.3171 0.019 Uiso 1 1 calc R
H14B H 0.3142 0.3721 0.3961 0.019 Uiso 1 1 calc R
C15 C 0.87591(11) 0.32330(6) 0.63531(12) 0.0168(2) Uani 1 1 d .
H15A H 0.9030 0.2994 0.5634 0.020 Uiso 1 1 calc R
H15B H 0.9517 0.3313 0.6957 0.020 Uiso 1 1 calc R
C16 C 0.78545(12) 0.28241(6) 0.70509(12) 0.0181(2) Uani 1 1 d .
H16A H 0.8271 0.2426 0.7232 0.022 Uiso 1 1 calc R
H16B H 0.7094 0.2747 0.6448 0.022 Uiso 1 1 calc R
C17 C 0.74180(13) 0.30683(6) 0.83329(13) 0.0208(2) Uani 1 1 d .
H17A H 0.6741 0.3371 0.8121 0.025 Uiso 1 1 calc R
H17B H 0.7055 0.2724 0.8776 0.025 Uiso 1 1 calc R
C18 C 0.84714(14) 0.33723(6) 0.92830(13) 0.0221(2) Uani 1 1 d .
H18A H 0.8353 0.3241 1.0161 0.027 Uiso 1 1 calc R
H18B H 0.9294 0.3213 0.9091 0.027 Uiso 1 1 calc R
C19 C 0.85240(15) 0.40847(7) 0.92584(14) 0.0254(3) Uani 1 1 d .
H19A H 0.9137 0.4218 0.9978 0.030 Uiso 1 1 calc R
H19B H 0.7691 0.4240 0.9429 0.030 Uiso 1 1 calc R
C20 C 0.88766(14) 0.44048(6) 0.80179(15) 0.0242(3) Uani 1 1 d .
H20A H 0.9684 0.4235 0.7806 0.029 Uiso 1 1 calc R
H20B H 0.9007 0.4845 0.8198 0.029 Uiso 1 1 calc R
C21 C 0.78720(13) 0.43347(6) 0.68142(13) 0.0198(2) Uani 1 1 d .
H21A H 0.7064 0.4207 0.7104 0.024 Uiso 1 1 calc R
H21B H 0.7741 0.4737 0.6394 0.024 Uiso 1 1 calc R
C22 C 0.28960(13) 0.46260(6) 0.82792(12) 0.0193(2) Uani 1 1 d .
F1 F 0.20291(10) 0.50823(4) 0.81529(9) 0.0312(2) Uani 1 1 d .
F2 F 0.23928(10) 0.41541(4) 0.88934(10) 0.0324(2) Uani 1 1 d .
F3 F 0.38974(11) 0.48305(5) 0.90674(10) 0.0389(2) Uani 1 1 d .
N1 N 0.55133(10) 0.35971(5) 0.34328(10) 0.01422(19) Uani 1 1 d .
N2 N 0.71620(9) 0.37514(5) 0.47869(10) 0.01480(19) Uani 1 1 d .
O1 O 0.61530(9) 0.36431(5) 0.14049(9) 0.01930(18) Uani 1 1 d .
O2 O 0.88454(9) 0.38649(5) 0.36065(10) 0.02135(19) Uani 1 1 d .
O3 O 0.39469(18) 0.49479(7) 0.62607(16) 0.0591(5) Uani 1 1 d .
O4 O 0.42189(12) 0.38814(5) 0.69874(12) 0.0334(3) Uani 1 1 d .
O5 O 0.21591(14) 0.42369(12) 0.59936(16) 0.0770(7) Uani 1 1 d .
S S 0.33541(3) 0.439586(17) 0.66912(3) 0.02373(10) Uani 1 1 d .

loop_
_atom_site_aniso_label
_atom_site_aniso_U_11
_atom_site_aniso_U_22
_atom_site_aniso_U_33
_atom_site_aniso_U_23
_atom_site_aniso_U_13
_atom_site_aniso_U_12
C1 0.0135(5) 0.0158(5) 0.0136(5) -0.0003(4) 0.0018(4) 0.0003(4)
C2 0.0153(5) 0.0133(5) 0.0127(5) 0.0004(4) 0.0007(4) 0.0006(4)
C3 0.0194(5) 0.0190(5) 0.0154(5) 0.0026(4) 0.0030(4) 0.0004(4)
C4 0.0176(5) 0.0164(5) 0.0155(5) 0.0007(4) 0.0061(4) 0.0004(4)
C5 0.0151(5) 0.0175(5) 0.0187(5) 0.0020(4) 0.0069(4) 0.0011(4)
C6 0.0169(5) 0.0209(6) 0.0276(6) 0.0036(5) 0.0020(5) -0.0037(4)
C7 0.0124(5) 0.0144(5) 0.0199(5) 0.0005(4) -0.0002(4) -0.0002(4)
C8 0.0178(5) 0.0126(5) 0.0147(5) -0.0012(4) 0.0023(4) 0.0012(4)
C9 0.0233(6) 0.0145(5) 0.0168(5) 0.0030(4) 0.0017(4) 0.0014(4)
C10 0.0255(6) 0.0159(5) 0.0205(6) 0.0009(4) 0.0058(5) -0.0037(4)
C11 0.0191(5) 0.0206(6) 0.0213(6) -0.0011(4) 0.0053(4) -0.0029(4)
C12 0.0161(5) 0.0246(6) 0.0192(6) -0.0008(5) 0.0009(4) 0.0007(4)
C13 0.0183(5) 0.0204(6) 0.0206(6) 0.0056(4) 0.0025(4) 0.0039(4)
C14 0.0176(5) 0.0125(5) 0.0186(5) -0.0008(4) 0.0033(4) 0.0012(4)
C15 0.0158(5) 0.0150(5) 0.0197(5) -0.0007(4) 0.0016(4) 0.0025(4)
C16 0.0205(5) 0.0142(5) 0.0192(5) -0.0005(4) 0.0008(4) -0.0010(4)
C17 0.0213(6) 0.0217(6) 0.0199(6) -0.0005(5) 0.0042(4) -0.0010(5)
C18 0.0254(6) 0.0226(6) 0.0177(6) -0.0013(5) -0.0004(5) 0.0045(5)
C19 0.0302(7) 0.0223(6) 0.0216(6) -0.0076(5) -0.0062(5) 0.0045(5)
C20 0.0262(6) 0.0147(5) 0.0292(7) -0.0044(5) -0.0076(5) -0.0007(5)
C21 0.0208(6) 0.0138(5) 0.0236(6) -0.0025(4) -0.0027(5) 0.0035(4)
C22 0.0258(6) 0.0161(5) 0.0158(5) 0.0001(4) 0.0022(4) -0.0023(4)
F1 0.0437(5) 0.0253(4) 0.0271(4) 0.0005(3) 0.0147(4) 0.0115(4)
F2 0.0438(5) 0.0222(4) 0.0346(5) 0.0043(3) 0.0197(4) -0.0049(4)
F3 0.0439(6) 0.0417(6) 0.0280(5) -0.0051(4) -0.0099(4) -0.0139(4)
N1 0.0140(4) 0.0159(4) 0.0131(4) -0.0007(3) 0.0033(3) -0.0007(3)
N2 0.0131(4) 0.0159(4) 0.0156(5) 0.0000(3) 0.0029(3) 0.0003(3)
O1 0.0209(4) 0.0239(4) 0.0140(4) 0.0008(3) 0.0055(3) 0.0009(3)
O2 0.0137(4) 0.0265(5) 0.0247(5) 0.0037(4) 0.0057(3) -0.0002(3)
O3 0.0959(12) 0.0351(7) 0.0567(9) 0.0245(6) 0.0544(9) 0.0255(7)
O4 0.0358(6) 0.0274(5) 0.0405(6) 0.0101(5) 0.0203(5) 0.0147(4)
O5 0.0323(7) 0.1511(19) 0.0436(8) -0.0599(11) -0.0132(6) 0.0213(9)
S 0.02382(17) 0.03115(19) 0.01660(15 -0.00095(12) 0.00390(11) 0.01080(12)

loop_
_atom_type_symbol
_atom_type_description
_atom_type_scat_dispersion_real
_atom_type_scat_dispersion_imag
_atom_type_scat_source
C C 0.0033 0.0016 'International Tables Vol C Tables 4.2.6.8 and 6.1.1.4'
H H 0.0000 0.0000 'International Tables Vol C Tables 4.2.6.8 and 6.1.1.4'
F F 0.0171 0.0103 'International Tables Vol C Tables 4.2.6.8 and 6.1.1.4'
N N 0.0061 0.0033 'International Tables Vol C Tables 4.2.6.8 and 6.1.1.4'
O O 0.0106 0.0060 'International Tables Vol C Tables 4.2.6.8 and 6.1.1.4'
S S 0.1246 0.1234 'International Tables Vol C Tables 4.2.6.8 and 6.1.1.4'

loop_
_geom_angle_atom_site_label_1
_geom_angle_atom_site_label_2
_geom_angle_atom_site_label_3
_geom_angle
_geom_angle_publ_flag
N2 C1 N1 105.17(10) y
N1 C2 C14 108.45(9) y
N1 C2 C8 108.21(9) y
C14 C2 C8 116.43(10) y
N1 C2 C3 96.81(9) y
C14 C2 C3 114.11(10) y
C8 C2 C3 110.83(10) y
O1 C3 C2 106.05(9) y
O1 C4 C5 141.27(11) y
O1 C4 N1 112.47(11) y
C5 C4 N1 106.21(10) y
O2 C5 C4 140.90(12) y
O2 C5 N2 112.76(11) y
C4 C5 N2 106.34(10) y
O2 C6 C7 106.28(10) y
N2 C7 C21 110.60(9) y
N2 C7 C15 109.09(10) y
C21 C7 C15 116.21(10) y
N2 C7 C6 97.02(9) y
C21 C7 C6 112.20(10) y
C15 C7 C6 110.03(10) y
C2 C8 C9 115.72(10) y
C10 C9 C8 115.53(10) y
C9 C10 C11 117.76(10) y
C10 C11 C12 114.94(11) y
C13 C12 C11 115.34(11) y
C14 C13 C12 117.66(10) y
C2 C14 C13 116.86(10) y
C16 C15 C7 117.75(10) y
C15 C16 C17 117.96(10) y
C18 C17 C16 115.45(11) y
C19 C18 C17 115.96(11) y
C18 C19 C20 118.29(11) y
C19 C20 C21 114.85(12) y
C7 C21 C20 113.80(10) y
F3 C22 F1 107.57(11) y
F3 C22 F2 106.75(11) y
F1 C22 F2 107.55(11) y
F3 C22 S 111.60(10) y
F1 C22 S 110.88(9) y
F2 C22 S 112.24(9) y
C1 N1 C4 111.11(10) y
C1 N1 C2 138.59(10) y
C4 N1 C2 110.26(10) y
C1 N2 C5 111.14(10) y
C1 N2 C7 138.22(10) y
C5 N2 C7 110.61(10) y
C4 O1 C3 103.51(9) y
C5 O2 C6 103.62(10) y
O5 S O3 115.65(14) y
O5 S O4 115.13(11) y
O3 S O4 114.48(9) y
O5 S C22 102.34(8) y
O3 S C22 102.80(8) y
O4 S C22 103.89(7) y

loop_
_geom_bond_atom_site_label_1
_geom_bond_atom_site_label_2
_geom_bond_distance
_geom_bond_publ_flag
C1 N2 1.3363(15) y
C1 N1 1.3407(15) y
C2 N1 1.4896(15) y
C2 C14 1.5274(16) y
C2 C8 1.5335(16) y
C2 C3 1.5506(16) y
C3 O1 1.4716(15) y
C4 O1 1.3541(15) y
C4 C5 1.3544(18) y
C4 N1 1.3769(15) y
C5 O2 1.3478(15) y
C5 N2 1.3776(15) y
C6 O2 1.4730(17) y
C6 C7 1.5586(18) y
C7 N2 1.4849(15) y
C7 C21 1.5319(18) y
C7 C15 1.5369(17) y
C8 C9 1.5372(17) y
C9 C10 1.5342(19) y
C10 C11 1.5343(19) y
C11 C12 1.5402(19) y
C12 C13 1.5371(19) y
C13 C14 1.5310(18) y
C15 C16 1.5314(18) y
C16 C17 1.5397(18) y
C17 C18 1.5392(19) y
C18 C19 1.531(2) y
C19 C20 1.534(2) y
C20 C21 1.5447(19) y
C22 F3 1.3303(16) y
C22 F1 1.3339(16) y
C22 F2 1.3351(15) y
C22 S 1.8268(13) y
O3 S 1.4323(15) y
O4 S 1.4410(11) y
O5 S 1.4172(15) y

loop_
_cod_related_entry_id
_cod_related_entry_database
_cod_related_entry_code
1 ChemSpider 30660481
